data_9011032
loop_
_publ_author_name
'Clark, J. R.'

_publ_section_title
;
 Studies of borate minerals IV. The structure of inyoite, CaB3O3(OH)5*4H2O
;
_journal_name_full 'Acta Crystallographica'
_journal_page_first 162
_journal_page_last 170
_journal_paper_doi 10.1107/S0365110X59000457
_journal_volume 12
_journal_year 1959
_chemical_formula_sum 'B3 Ca H13 O12'
_chemical_name_mineral Inyoite
_space_group_IT_number 14
_symmetry_space_group_name_Hall '-P 2yab'
_symmetry_space_group_name_H-M 'P 1 21/a 1'
_cell_angle_alpha 90
_cell_angle_beta 114
_cell_angle_gamma 90
_cell_formula_units_Z 4
_cell_length_a 10.63
_cell_length_b 12.06
_cell_length_c 8.405
_cell_volume 984.348
_database_code_amcsd 0009226
_exptl_crystal_density_diffrn 1.873
_cod_duplicate_entry 9007447
_cod_original_formula_sum 'Ca B3 (O12 H13)'
_cod_database_code 9011032

loop_
_symmetry_equiv_pos_as_xyz
x,y,z
1/2+x,1/2-y,z
1/2-x,1/2+y,-z
-x,-y,-z

loop_
_atom_site_label
_atom_site_fract_x
_atom_site_fract_y
_atom_site_fract_z
_atom_site_type_symbol
_atom_site_attached_hydrogens
Ca 0.02200 0.12900 0.16000 Ca 0
B1 0.07300 0.10800 0.83500 B 0
B2 0.23200 0.46700 0.97600 B 0
B3 0.20600 0.57800 0.21100 B 0
O-H1 0.04300 0.20800 0.91200 O 1
O-H2 0.13700 0.48600 0.78700 O 1
O3 0.17400 0.13100 0.75200 O 0
Wat4 0.04000 0.33400 0.21600 O 2
O5 0.16400 0.49000 0.08100 O 0
O-H6 0.12300 0.60100 0.29000 O 1
O7 0.13900 0.03200 0.98200 O 0
Wat8 0.05700 0.85100 0.61500 O 2
Wat9 0.23600 0.65000 0.64400 O 2
O-H10 0.22000 0.84800 0.01000 O 1
O-H11 0.04800 0.94000 0.29600 O 1
Wat12 0.18800 0.33100 0.58600 O 2

loop_
_cod_changelog_entry_id
_cod_changelog_entry_author
_cod_changelog_entry_date
_cod_changelog_entry_text
1
;cod-tools version 3.8.0
Id: cif_guess_AMCSD_atom_types 9574 2023-05-10 09:00:05Z saulius
;
2023-05-10T18:52:51+03:00
;Derived atom types and hydrogen counts
from atom names that follow the AMCSD naming convention
(Wat == water, O-H == hydroxyl).
;

loop_
_cod_related_entry_id
_cod_related_entry_database
_cod_related_entry_code
1 AMCSD 0009226
